data_4126917
loop_
_publ_author_name
'Zhang, Guanyun'
'Li, Wenyun'
'Liu, Caiyun'
'Jia, Jiong'
'Tung, Chen-Ho'
'Wang, Yifeng'

_publ_section_title
;
 Titanium-Oxide Host Clusters with Exchangeable Guests.
;
_journal_name_full 'Journal of the American Chemical Society'
_journal_paper_doi 10.1021/jacs.7b10565
_journal_year 2017
_chemical_formula_moiety 'C12 Cl6 Cs3 N6 O56 Ti12, 9(Cl), 8(O)'
_chemical_formula_sum 'C12 Cl15 Cs3 N6 O64 Ti12'
_chemical_formula_weight 2757.46
_chemical_name_systematic
;
 ?
;
_space_group_crystal_system monoclinic
_space_group_IT_number 14
_space_group_name_Hall '-P 2yn'
_space_group_name_H-M_alt 'P 1 21/n 1'
_symmetry_space_group_name_Hall '-P 2yn'
_symmetry_space_group_name_H-M 'P 1 21/n 1'
_audit_creation_date 2017-07-21
_audit_creation_method
;
Olex2 1.2
(compiled 2016.11.30 svn.r3356 for OlexSys, GUI svn.r5269)
;
_cell_angle_alpha 90
_cell_angle_beta 92.139(2)
_cell_angle_gamma 90
_cell_formula_units_Z 2
_cell_length_a 12.407(3)
_cell_length_b 20.231(4)
_cell_length_c 17.837(4)
_cell_measurement_reflns_used 9937
_cell_measurement_temperature 173
_cell_measurement_theta_max 27.661
_cell_measurement_theta_min 2.60
_cell_volume 4474.1(17)
_computing_cell_refinement 'SAINT V8.30C (?, 2016)'
_computing_data_reduction 'SAINT V8.30C (?, 2016)'
_computing_molecular_graphics 'Olex2 (Dolomanov et al., 2009)'
_computing_publication_material 'Olex2 (Dolomanov et al., 2009)'
_computing_structure_refinement 'ShelXL (Sheldrick, 2015)'
_diffrn_ambient_temperature 173
_diffrn_measured_fraction_theta_full 0.999
_diffrn_measured_fraction_theta_max 0.993
_diffrn_measurement_device_type 'CCD area detector'
_diffrn_measurement_method 'phi and omega scans'
_diffrn_radiation_monochromator graphite
_diffrn_radiation_type MoK\a
_diffrn_radiation_wavelength 0.71073
_diffrn_reflns_av_R_equivalents 0.0242
_diffrn_reflns_av_unetI/netI 0.0312
_diffrn_reflns_Laue_measured_fraction_full 0.999
_diffrn_reflns_Laue_measured_fraction_max 0.993
_diffrn_reflns_limit_h_max 16
_diffrn_reflns_limit_h_min -16
_diffrn_reflns_limit_k_max 25
_diffrn_reflns_limit_k_min -26
_diffrn_reflns_limit_l_max 23
_diffrn_reflns_limit_l_min -20
_diffrn_reflns_number 29349
_diffrn_reflns_point_group_measured_fraction_full 0.999
_diffrn_reflns_point_group_measured_fraction_max 0.993
_diffrn_reflns_theta_full 26.000
_diffrn_reflns_theta_max 27.673
_diffrn_reflns_theta_min 2.497
_exptl_absorpt_coefficient_mu 2.761
_exptl_absorpt_correction_T_max 0.7456
_exptl_absorpt_correction_T_min 0.5408
_exptl_absorpt_correction_type multi-scan
_exptl_absorpt_process_details
'SADABS-2012/1 (Bruker,2012) was used for absorption correction. wR2(int) was 0.0777 before and 0.0411 after correction. The Ratio of minimum to maximum transmission is 0.7253. The \l/2 correction factor is 0.0015.'
_exptl_crystal_colour 'clear colourless'
_exptl_crystal_colour_lustre clear
_exptl_crystal_colour_primary colourless
_exptl_crystal_density_diffrn 2.047
_exptl_crystal_description block
_exptl_crystal_F_000 2620
_refine_diff_density_max 0.960
_refine_diff_density_min -0.996
_refine_diff_density_rms 0.123
_refine_ls_extinction_method none
_refine_ls_goodness_of_fit_ref 1.055
_refine_ls_hydrogen_treatment undef
_refine_ls_matrix_type full
_refine_ls_number_parameters 517
_refine_ls_number_reflns 10389
_refine_ls_number_restraints 0
_refine_ls_restrained_S_all 1.055
_refine_ls_R_factor_all 0.0392
_refine_ls_R_factor_gt 0.0317
_refine_ls_shift/su_max 0.001
_refine_ls_shift/su_mean 0.000
_refine_ls_structure_factor_coef Fsqd
_refine_ls_weighting_details 'w=1/[\s^2^(Fo^2^)+(0.0410P)^2^+12.0805P] where P=(Fo^2^+2Fc^2^)/3'
_refine_ls_weighting_scheme calc
_refine_ls_wR_factor_gt 0.0865
_refine_ls_wR_factor_ref 0.0903
_reflns_Friedel_coverage 0.000
_reflns_number_gt 8999
_reflns_number_total 10389
_reflns_threshold_expression 'I > 2\s(I)'
_cod_data_source_file ja7b10565_si_004.cif
_cod_data_source_block p21n
_cod_original_cell_volume 4474.3(16)
_cod_database_code 4126917
_shelxl_version_number 2013-4
_shelx_space_group_comment
;
The symmetry employed for this shelxl refinement is uniquely defined
by the following loop, which should always be used as a source of
symmetry information in preference to the above space-group names.
They are only intended as comments.
;
_olex2_refinement_description
;
1. Others
 Fixed Sof: O27(0.6667) O28(0.33333)
;
_olex2_submission_special_instructions 'No special instructions were received'

loop_
_space_group_symop_operation_xyz
'x, y, z'
'-x+1/2, y+1/2, -z+1/2'
'-x, -y, -z'
'x-1/2, -y-1/2, z-1/2'

loop_
_atom_site_label
_atom_site_type_symbol
_atom_site_fract_x
_atom_site_fract_y
_atom_site_fract_z
_atom_site_U_iso_or_equiv
_atom_site_adp_type
_atom_site_occupancy
_atom_site_site_symmetry_order
_atom_site_calc_flag
_atom_site_refinement_flags_posn
_atom_site_refinement_flags_adp
_atom_site_refinement_flags_occupancy
Cs1 Cs 0.0000 0.0000 0.5000 0.01369(7) Uani 1 2 d S T P
Cs2 Cs -0.22227(2) 0.16060(2) 0.46367(2) 0.02884(7) Uani 1 1 d . . .
Ti1 Ti 0.25020(4) 0.03277(3) 0.63582(3) 0.00987(11) Uani 1 1 d . . .
Ti2 Ti 0.05543(4) 0.16336(3) 0.61373(3) 0.00996(11) Uani 1 1 d . . .
Ti3 Ti -0.14089(4) 0.05713(3) 0.68033(3) 0.01032(11) Uani 1 1 d . . .
Ti4 Ti 0.28903(4) 0.04089(3) 0.43990(3) 0.00949(11) Uani 1 1 d . . .
Ti5 Ti 0.09390(4) 0.17158(3) 0.42445(3) 0.01008(11) Uani 1 1 d . . .
Ti6 Ti -0.05864(4) 0.07152(3) 0.29972(3) 0.01082(11) Uani 1 1 d . . .
Cl3 Cl -0.20524(8) 0.32451(5) 0.52678(5) 0.0284(2) Uani 1 1 d . . .
Cl4 Cl -0.43864(8) 0.17113(5) 0.57601(6) 0.0283(2) Uani 1 1 d . . .
Cl5 Cl -0.17940(7) 0.28608(4) 0.30416(6) 0.02617(19) Uani 1 1 d . . .
O1 O -0.0780(2) 0.08394(14) 0.79017(14) 0.0246(6) Uani 1 1 d . . .
O2 O -0.23230(17) -0.00495(11) 0.74748(13) 0.0140(5) Uani 1 1 d . . .
O3 O -0.26652(19) 0.12154(13) 0.71140(15) 0.0228(6) Uani 1 1 d . . .
O4 O -0.21792(16) 0.03218(11) 0.59457(12) 0.0120(4) Uani 1 1 d . . .
O5 O -0.07275(17) 0.12865(11) 0.64352(13) 0.0135(4) Uani 1 1 d . . .
O6 O 0.09553(18) 0.18917(13) 0.72782(13) 0.0200(5) Uani 1 1 d . . .
O7 O -0.01168(19) 0.26278(12) 0.62075(15) 0.0211(5) Uani 1 1 d . . .
O8 O 0.14010(17) 0.09053(11) 0.62042(13) 0.0129(4) Uani 1 1 d . . .
O9 O 0.19456(19) 0.22138(13) 0.60098(14) 0.0201(5) Uani 1 1 d . . .
O10 O 0.35381(18) 0.11725(13) 0.65669(14) 0.0201(5) Uani 1 1 d . . .
O11 O 0.40285(18) -0.01501(13) 0.67145(14) 0.0189(5) Uani 1 1 d . . .
O12 O 0.24993(18) 0.04364(12) 0.75410(13) 0.0161(5) Uani 1 1 d . . .
O13 O 0.29737(17) 0.02328(12) 0.54094(13) 0.0143(5) Uani 1 1 d . . .
O14 O 0.4068(2) 0.11830(14) 0.45460(15) 0.0243(6) Uani 1 1 d . . .
O15 O 0.44186(17) -0.01594(13) 0.43266(14) 0.0181(5) Uani 1 1 d . . .
O16 O 0.33350(18) 0.06687(12) 0.33218(13) 0.0167(5) Uani 1 1 d . . .
O17 O 0.17920(17) 0.09896(11) 0.43623(13) 0.0135(4) Uani 1 1 d . . .
O18 O 0.03659(17) 0.00732(11) 0.32331(13) 0.0134(4) Uani 1 1 d . . .
O19 O 0.18353(19) 0.20164(13) 0.33045(14) 0.0206(5) Uani 1 1 d . . .
O20 O -0.01196(17) 0.14019(11) 0.36091(13) 0.0133(4) Uani 1 1 d . . .
O21 O -0.17068(17) 0.04235(11) 0.35629(13) 0.0131(4) Uani 1 1 d . . .
O23 O -0.1678(2) 0.14330(13) 0.24754(16) 0.0247(6) Uani 1 1 d . . .
O24 O -0.11724(18) 0.02166(12) 0.20525(13) 0.0169(5) Uani 1 1 d . . .
O25 O 0.04402(19) 0.11078(14) 0.21539(14) 0.0246(6) Uani 1 1 d . . .
O26 O 0.02467(16) 0.16297(11) 0.51353(13) 0.0126(4) Uani 1 1 d . . .
O32 O 0.0250(2) 0.26758(12) 0.41182(15) 0.0223(5) Uani 1 1 d . . .
O33 O 0.21368(17) 0.23149(11) 0.47697(13) 0.0149(5) Uani 1 1 d . . .
N1 N 0.3463(2) 0.04992(16) 0.13508(17) 0.0221(6) Uani 1 1 d . . .
N2 N 0.3570(3) 0.32936(16) 0.49251(19) 0.0244(7) Uani 1 1 d . . .
N3 N 0.3204(2) 0.07129(16) 0.89485(17) 0.0217(6) Uani 1 1 d . . .
C1 C 0.1919(2) 0.01996(17) 0.80379(19) 0.0142(6) Uani 1 1 d . . .
C2 C 0.2100(3) 0.0454(2) 0.8830(2) 0.0244(8) Uani 1 1 d . . .
C3 C 0.2383(2) 0.24401(16) 0.54428(19) 0.0131(6) Uani 1 1 d . . .
C4 C 0.3314(3) 0.29067(18) 0.5601(2) 0.0204(7) Uani 1 1 d . . .
C5 C 0.2988(2) 0.05003(16) 0.26796(18) 0.0122(6) Uani 1 1 d . . .
C6 C 0.3402(3) 0.09011(18) 0.20362(19) 0.0185(7) Uani 1 1 d . . .
Cl8 Cl 0.92044(8) 0.23972(6) 0.83748(7) 0.0395(3) Uani 1 1 d . . .
Cl6 Cl 0.14056(9) -0.02108(5) 0.06299(6) 0.0349(2) Uani 1 1 d . . .
Cl1 Cl 0.52944(6) 0.07326(5) 0.78996(5) 0.02408(19) Uani 1 1 d . . .
Cl2 Cl 0.12099(8) 0.39080(5) 0.66036(7) 0.0380(3) Uani 1 1 d . . .
Cl7 Cl 0.5000 0.0000 0.0000 0.0238(3) Uani 1 2 d S T P
O27 O 0.3957(4) -0.1469(3) 0.6764(4) 0.0429(12) Uani 0.6667 1 d . . .
O28 O 0.4348(6) -0.1510(4) 0.6372(5) 0.0213(17) Uani 0.3333 1 d . . .
O31 O 0.1306(3) 0.37288(17) 0.4675(4) 0.0831(18) Uani 1 1 d . . .
O22 O 0.0380(2) 0.24522(15) 0.22315(17) 0.0325(7) Uani 1 1 d . . .
O30 O 0.5510(2) 0.38053(18) 0.5530(2) 0.0465(9) Uani 1 1 d . . .
O29 O -0.2385(3) 0.2472(2) 0.6799(3) 0.0625(11) Uani 1 1 d . . .

loop_
_atom_site_aniso_label
_atom_site_aniso_U_11
_atom_site_aniso_U_22
_atom_site_aniso_U_33
_atom_site_aniso_U_23
_atom_site_aniso_U_13
_atom_site_aniso_U_12
Cs1 0.01330(12) 0.01579(14) 0.01202(14) -0.00078(11) 0.00083(9) -0.00226(10)
Cs2 0.01886(11) 0.03147(14) 0.03638(15) -0.01289(11) 0.00367(9) 0.00224(9)
Ti1 0.0078(2) 0.0140(3) 0.0078(3) -0.0009(2) -0.00055(18) 0.00011(19)
Ti2 0.0092(2) 0.0104(3) 0.0104(3) -0.0016(2) 0.00087(19) -0.00138(19)
Ti3 0.0085(2) 0.0127(3) 0.0099(3) -0.0020(2) 0.00164(19) -0.00158(19)
Ti4 0.0076(2) 0.0122(3) 0.0086(3) -0.0010(2) 0.00016(18) -0.00047(19)
Ti5 0.0093(2) 0.0100(3) 0.0108(3) 0.0010(2) -0.00102(19) -0.00064(19)
Ti6 0.0090(2) 0.0145(3) 0.0089(3) 0.0003(2) -0.00154(19) -0.0006(2)
Cl3 0.0420(5) 0.0199(4) 0.0231(5) 0.0020(4) -0.0028(4) 0.0028(4)
Cl4 0.0296(4) 0.0312(5) 0.0239(5) -0.0105(4) -0.0003(4) 0.0001(4)
Cl5 0.0197(4) 0.0202(4) 0.0378(5) 0.0017(4) -0.0092(3) 0.0017(3)
O1 0.0298(13) 0.0303(15) 0.0140(13) -0.0053(11) 0.0021(10) -0.0108(11)
O2 0.0131(10) 0.0173(12) 0.0118(11) 0.0006(9) 0.0025(8) -0.0019(8)
O3 0.0200(11) 0.0186(12) 0.0308(15) -0.0035(11) 0.0124(10) 0.0005(10)
O4 0.0109(9) 0.0147(11) 0.0103(11) -0.0011(9) 0.0000(8) -0.0015(8)
O5 0.0112(10) 0.0123(11) 0.0170(12) 0.0004(9) 0.0026(8) -0.0013(8)
O6 0.0152(11) 0.0313(14) 0.0134(12) -0.0069(11) -0.0007(9) -0.0029(10)
O7 0.0211(12) 0.0129(11) 0.0289(15) -0.0023(10) -0.0028(10) -0.0003(9)
O8 0.0110(10) 0.0136(11) 0.0140(11) 0.0002(9) 0.0004(8) 0.0008(8)
O9 0.0202(11) 0.0249(13) 0.0154(12) -0.0005(10) 0.0017(9) -0.0112(10)
O10 0.0170(11) 0.0243(13) 0.0189(13) -0.0027(11) 0.0024(9) -0.0078(10)
O11 0.0127(10) 0.0290(14) 0.0148(12) 0.0022(10) -0.0012(9) 0.0056(9)
O12 0.0154(10) 0.0231(12) 0.0098(11) -0.0023(10) -0.0004(8) -0.0020(9)
O13 0.0123(10) 0.0210(12) 0.0096(11) 0.0000(9) 0.0006(8) 0.0035(9)
O14 0.0194(11) 0.0289(14) 0.0244(14) -0.0005(12) -0.0036(10) -0.0106(10)
O15 0.0118(10) 0.0250(13) 0.0176(12) 0.0011(10) 0.0020(9) 0.0037(9)
O16 0.0173(11) 0.0215(12) 0.0116(11) -0.0003(10) 0.0027(9) -0.0049(9)
O17 0.0120(10) 0.0140(11) 0.0145(11) -0.0001(9) -0.0011(8) 0.0018(8)
O18 0.0115(10) 0.0149(11) 0.0138(11) -0.0010(9) 0.0002(8) 0.0001(8)
O19 0.0186(11) 0.0264(13) 0.0168(12) 0.0047(11) 0.0006(9) -0.0057(10)
O20 0.0116(10) 0.0134(11) 0.0146(11) -0.0011(9) -0.0029(8) 0.0002(8)
O21 0.0114(10) 0.0150(11) 0.0128(11) -0.0012(9) 0.0005(8) -0.0001(8)
O23 0.0233(12) 0.0196(13) 0.0302(15) 0.0047(11) -0.0131(11) -0.0015(10)
O24 0.0157(10) 0.0243(13) 0.0107(11) -0.0027(10) -0.0011(8) -0.0054(9)
O25 0.0191(12) 0.0377(16) 0.0169(13) 0.0066(12) -0.0004(10) -0.0089(11)
O26 0.0104(9) 0.0144(11) 0.0130(11) 0.0010(9) 0.0002(8) 0.0000(8)
O32 0.0245(12) 0.0138(12) 0.0278(14) 0.0007(11) -0.0082(10) 0.0050(10)
O33 0.0137(10) 0.0148(11) 0.0160(12) 0.0003(9) -0.0017(9) -0.0033(9)
N1 0.0260(15) 0.0286(17) 0.0119(14) 0.0001(13) 0.0057(11) -0.0044(13)
N2 0.0262(15) 0.0231(16) 0.0243(17) 0.0023(13) 0.0048(13) -0.0137(13)
N3 0.0213(14) 0.0294(17) 0.0141(15) -0.0026(13) -0.0018(11) -0.0046(12)
C1 0.0115(13) 0.0181(16) 0.0129(16) -0.0004(13) -0.0015(11) 0.0021(12)
C2 0.0210(16) 0.038(2) 0.0141(17) -0.0098(16) 0.0026(13) -0.0117(15)
C3 0.0108(13) 0.0104(14) 0.0180(16) -0.0014(12) -0.0001(11) -0.0002(11)
C4 0.0208(16) 0.0214(18) 0.0190(18) -0.0001(14) 0.0000(13) -0.0118(14)
C5 0.0117(13) 0.0146(15) 0.0103(15) 0.0003(12) 0.0021(11) 0.0010(11)
C6 0.0239(16) 0.0201(17) 0.0118(16) 0.0031(14) 0.0027(13) -0.0062(13)
Cl8 0.0231(4) 0.0562(7) 0.0401(6) 0.0150(5) 0.0125(4) 0.0098(4)
Cl6 0.0503(6) 0.0301(5) 0.0233(5) 0.0069(4) -0.0095(4) -0.0126(4)
Cl1 0.0159(4) 0.0312(5) 0.0253(5) 0.0002(4) 0.0036(3) -0.0013(3)
Cl2 0.0272(5) 0.0250(5) 0.0600(7) -0.0047(5) -0.0205(5) 0.0013(4)
Cl7 0.0244(6) 0.0260(6) 0.0212(6) 0.0004(5) 0.0028(5) -0.0008(5)
O27 0.035(3) 0.033(3) 0.061(4) 0.004(3) -0.004(3) 0.006(2)
O28 0.013(3) 0.021(4) 0.030(5) -0.008(3) 0.013(3) 0.001(3)
O31 0.0270(16) 0.0191(16) 0.202(6) -0.024(2) -0.011(2) 0.0021(13)
O22 0.0254(13) 0.0382(17) 0.0336(17) 0.0189(14) -0.0008(12) -0.0010(12)
O30 0.0299(15) 0.050(2) 0.059(2) 0.0172(18) -0.0069(15) -0.0162(14)
O29 0.058(2) 0.052(2) 0.078(3) 0.000(2) 0.008(2) 0.0026(19)

loop_
_atom_type_symbol
_atom_type_description
_atom_type_scat_dispersion_real
_atom_type_scat_dispersion_imag
_atom_type_scat_source
C C 0.0033 0.0016 'International Tables Vol C Tables 4.2.6.8 and 6.1.1.4'
Cl Cl 0.1484 0.1585 'International Tables Vol C Tables 4.2.6.8 and 6.1.1.4'
Cs Cs -0.3680 2.1192 'International Tables Vol C Tables 4.2.6.8 and 6.1.1.4'
N N 0.0061 0.0033 'International Tables Vol C Tables 4.2.6.8 and 6.1.1.4'
O O 0.0106 0.0060 'International Tables Vol C Tables 4.2.6.8 and 6.1.1.4'
Ti Ti 0.2776 0.4457 'International Tables Vol C Tables 4.2.6.8 and 6.1.1.4'

loop_
_geom_angle_atom_site_label_1
_geom_angle_atom_site_label_2
_geom_angle_atom_site_label_3
_geom_angle
_geom_angle_site_symmetry_1
_geom_angle_site_symmetry_3
O4 Cs1 O4 180.00(8) . 3_556
O4 Cs1 O21 80.53(5) . .
O4 Cs1 O21 80.53(5) 3_556 3_556
O4 Cs1 O21 99.47(5) . 3_556
O4 Cs1 O21 99.47(5) 3_556 .
O4 Cs1 O26 80.92(5) 3_556 3_556
O4 Cs1 O26 99.08(5) . 3_556
O4 Cs1 O26 99.08(5) 3_556 .
O4 Cs1 O26 80.92(5) . .
O8 Cs1 O4 88.82(5) 3_556 3_556
O8 Cs1 O4 88.82(5) . .
O8 Cs1 O4 91.18(5) 3_556 .
O8 Cs1 O4 91.18(5) . 3_556
O8 Cs1 O8 180.0 . 3_556
O8 Cs1 O21 48.74(6) . 3_556
O8 Cs1 O21 131.26(6) 3_556 3_556
O8 Cs1 O21 131.26(6) . .
O8 Cs1 O21 48.74(6) 3_556 .
O8 Cs1 O26 130.46(6) . 3_556
O8 Cs1 O26 49.54(6) . .
O8 Cs1 O26 49.54(6) 3_556 3_556
O8 Cs1 O26 130.46(6) 3_556 .
O17 Cs1 O4 130.14(6) 3_556 3_556
O17 Cs1 O4 130.14(6) . .
O17 Cs1 O4 49.86(6) . 3_556
O17 Cs1 O4 49.86(6) 3_556 .
O17 Cs1 O8 61.87(6) . .
O17 Cs1 O8 118.13(6) 3_556 .
O17 Cs1 O8 61.87(6) 3_556 3_556
O17 Cs1 O8 118.13(6) . 3_556
O17 Cs1 O17 180.0 3_556 .
O17 Cs1 O21 90.24(6) . 3_556
O17 Cs1 O21 89.76(6) . .
O17 Cs1 O21 89.76(6) 3_556 3_556
O17 Cs1 O21 90.24(6) 3_556 .
O17 Cs1 O26 130.76(5) . 3_556
O17 Cs1 O26 49.24(5) 3_556 3_556
O17 Cs1 O26 49.24(5) . .
O17 Cs1 O26 130.76(5) 3_556 .
O18 Cs1 O4 129.91(5) . .
O18 Cs1 O4 50.09(5) 3_556 .
O18 Cs1 O4 129.91(5) 3_556 3_556
O18 Cs1 O4 50.09(5) . 3_556
O18 Cs1 O8 58.10(6) 3_556 .
O18 Cs1 O8 121.90(6) . .
O18 Cs1 O8 58.10(6) . 3_556
O18 Cs1 O8 121.90(6) 3_556 3_556
O18 Cs1 O17 119.97(6) . 3_556
O18 Cs1 O17 60.02(6) . .
O18 Cs1 O17 60.03(6) 3_556 3_556
O18 Cs1 O17 119.98(6) 3_556 .
O18 Cs1 O18 180.0 3_556 .
O18 Cs1 O21 49.38(5) . .
O18 Cs1 O21 130.62(5) 3_556 .
O18 Cs1 O21 49.38(5) 3_556 3_556
O18 Cs1 O21 130.62(5) . 3_556
O18 Cs1 O26 89.45(6) 3_556 .
O18 Cs1 O26 90.55(6) 3_556 3_556
O18 Cs1 O26 90.55(6) . .
O18 Cs1 O26 89.45(6) . 3_556
O21 Cs1 O21 180.0 3_556 .
O26 Cs1 O21 98.25(6) 3_556 .
O26 Cs1 O21 81.75(6) 3_556 3_556
O26 Cs1 O21 81.75(5) . .
O26 Cs1 O21 98.25(6) . 3_556
O26 Cs1 O26 180.0 . 3_556
Ti5 Cs2 Ti6 51.609(13) . .
Cl3 Cs2 Ti5 87.480(19) . .
Cl3 Cs2 Ti6 128.88(2) . .
Cl3 Cs2 Cl5 66.85(3) . .
Cl3 Cs2 O5 82.22(4) . .
Cl4 Cs2 Ti5 153.22(2) . .
Cl4 Cs2 Ti6 151.45(2) . .
Cl4 Cs2 Cl3 77.99(2) . .
Cl4 Cs2 Cl5 121.58(2) . .
Cl4 Cs2 O4 69.33(4) . .
Cl4 Cs2 O5 83.22(4) . .
Cl5 Cs2 Ti5 70.930(15) . .
Cl5 Cs2 Ti6 70.96(2) . .
O4 Cs2 Ti5 99.60(3) . .
O4 Cs2 Ti6 98.99(4) . .
O4 Cs2 Cl3 119.32(4) . .
O4 Cs2 Cl5 169.06(4) . .
O4 Cs2 O5 45.25(5) . .
O5 Cs2 Ti5 72.51(3) . .
O5 Cs2 Ti6 107.45(4) . .
O5 Cs2 Cl5 132.40(4) . .
O20 Cs2 Ti5 26.43(4) . .
O20 Cs2 Ti6 26.64(4) . .
O20 Cs2 Cl3 105.05(4) . .
O20 Cs2 Cl4 175.99(4) . .
O20 Cs2 Cl5 62.34(4) . .
O20 Cs2 O4 106.74(5) . .
O20 Cs2 O5 94.54(5) . .
O21 Cs2 Ti5 73.37(4) . .
O21 Cs2 Ti6 26.09(4) . .
O21 Cs2 Cl3 154.66(4) . .
O21 Cs2 Cl4 125.94(4) . .
O21 Cs2 Cl5 90.84(5) . .
O21 Cs2 O4 80.96(6) . .
O21 Cs2 O5 106.74(6) . .
O21 Cs2 O20 51.53(6) . .
O21 Cs2 O26 88.04(6) . .
O21 Cs2 O27 67.07(10) . 3_556
O26 Cs2 Ti5 26.46(4) . .
O26 Cs2 Ti6 72.70(4) . .
O26 Cs2 Cl3 81.32(4) . .
O26 Cs2 Cl4 127.53(5) . .
O26 Cs2 Cl5 92.21(4) . .
O26 Cs2 O4 80.35(5) . .
O26 Cs2 O5 46.31(5) . .
O26 Cs2 O20 51.24(6) . .
O26 Cs2 O27 145.66(12) . 3_556
O27 Cs2 Ti5 119.60(11) 3_556 .
O27 Cs2 Ti6 75.03(11) 3_556 .
O27 Cs2 Cl3 111.00(9) 3_556 .
O27 Cs2 Cl4 86.80(11) 3_556 .
O27 Cs2 Cl5 66.12(10) 3_556 .
O27 Cs2 O4 116.36(10) 3_556 .
O27 Cs2 O5 161.41(10) 3_556 .
O27 Cs2 O20 94.44(12) 3_556 .
O28 Cs2 Ti5 135.08(15) 3_556 .
O28 Cs2 Ti6 89.54(14) 3_556 .
O28 Cs2 Cl3 106.33(14) 3_556 .
O28 Cs2 Cl4 71.24(15) 3_556 .
O28 Cs2 Cl5 75.80(15) 3_556 .
O28 Cs2 O4 109.19(16) 3_556 .
O28 Cs2 O5 150.22(16) 3_556 .
O28 Cs2 O20 109.97(15) 3_556 .
O28 Cs2 O21 77.89(15) 3_556 .
O28 Cs2 O26 161.21(15) 3_556 .
O28 Cs2 O27 15.56(14) 3_556 3_556
Cs1 Ti1 Cs2 62.744(10) . 3_556
O8 Ti1 Cs1 55.95(7) . .
O8 Ti1 Cs2 118.37(8) . 3_556
O8 Ti1 O10 87.50(10) . .
O8 Ti1 O11 164.64(10) . .
O8 Ti1 O12 93.14(10) . .
O8 Ti1 O13 101.17(10) . .
O8 Ti1 O21 98.19(10) . 3_556
O10 Ti1 Cs1 133.75(7) . .
O10 Ti1 Cs2 145.84(7) . 3_556
O10 Ti1 O11 78.33(10) . .
O11 Ti1 Cs1 139.24(7) . .
O11 Ti1 Cs2 76.99(7) . 3_556
O12 Ti1 Cs1 126.96(6) . .
O12 Ti1 Cs2 120.08(7) . 3_556
O12 Ti1 O10 76.70(9) . .
O12 Ti1 O11 77.97(9) . .
O13 Ti1 Cs1 71.49(7) . .
O13 Ti1 Cs2 62.92(8) . 3_556
O13 Ti1 O10 91.93(10) . .
O13 Ti1 O11 85.36(9) . .
O13 Ti1 O12 161.36(10) . .
O21 Ti1 Cs1 59.19(7) 3_556 .
O21 Ti1 Cs2 40.32(7) 3_556 3_556
O21 Ti1 O10 165.25(10) 3_556 .
O21 Ti1 O11 94.25(10) 3_556 .
O21 Ti1 O12 89.35(10) 3_556 .
O21 Ti1 O13 100.23(11) 3_556 .
Cs1 Ti2 Cs2 62.919(11) . .
O5 Ti2 Cs1 71.97(7) . .
O5 Ti2 Cs2 59.36(8) . .
O5 Ti2 O6 89.50(10) . .
O5 Ti2 O7 89.97(10) . .
O5 Ti2 O9 165.21(10) . .
O6 Ti2 Cs1 136.59(8) . .
O6 Ti2 Cs2 138.58(6) . .
O6 Ti2 O7 78.25(10) . .
O7 Ti2 Cs1 138.23(7) . .
O7 Ti2 Cs2 75.41(7) . .
O8 Ti2 Cs1 55.87(7) . .
O8 Ti2 Cs2 118.79(8) . .
O8 Ti2 O5 100.16(10) . .
O8 Ti2 O6 91.27(10) . .
O8 Ti2 O7 165.42(10) . .
O8 Ti2 O9 89.13(10) . .
O8 Ti2 O26 99.30(10) . .
O9 Ti2 Cs1 122.80(7) . .
O9 Ti2 Cs2 125.66(7) . .
O9 Ti2 O6 78.73(9) . .
O9 Ti2 O7 78.97(10) . .
O26 Ti2 Cs1 57.36(7) . .
O26 Ti2 Cs2 41.36(7) . .
O26 Ti2 O5 97.52(10) . .
O26 Ti2 O6 166.04(11) . .
O26 Ti2 O7 89.65(10) . .
O26 Ti2 O9 92.25(10) . .
Cs1 Ti3 Cs2 61.275(15) . .
O1 Ti3 Cs1 131.96(7) . .
O1 Ti3 Cs2 136.95(8) . .
O2 Ti3 Cs1 124.26(7) . .
O2 Ti3 Cs2 131.57(7) . .
O2 Ti3 O1 79.41(10) . .
O2 Ti3 O3 78.49(9) . .
O3 Ti3 Cs1 139.04(8) . .
O3 Ti3 Cs2 78.12(8) . .
O3 Ti3 O1 81.50(11) . .
O4 Ti3 Cs1 57.86(7) . .
O4 Ti3 Cs2 47.05(7) . .
O4 Ti3 O1 169.70(10) . .
O4 Ti3 O2 92.02(10) . .
O4 Ti3 O3 91.25(10) . .
O5 Ti3 Cs1 73.00(7) . .
O5 Ti3 Cs2 53.62(8) . .
O5 Ti3 O1 88.31(11) . .
O5 Ti3 O2 162.74(10) . .
O5 Ti3 O3 87.79(10) . .
O5 Ti3 O4 98.77(10) . .
O5 Ti3 O18 102.41(10) . 3_556
O18 Ti3 Cs1 54.72(7) 3_556 .
O18 Ti3 Cs2 115.92(7) 3_556 .
O18 Ti3 O1 88.81(11) 3_556 .
O18 Ti3 O2 89.53(10) 3_556 .
O18 Ti3 O3 165.76(11) 3_556 .
O18 Ti3 O4 96.90(10) 3_556 .
Cs1 Ti4 Cs2 61.070(8) . 3_556
O4 Ti4 Cs1 58.44(7) 3_556 .
O4 Ti4 Cs2 45.61(7) 3_556 3_556
O4 Ti4 O13 100.55(11) 3_556 .
O4 Ti4 O14 162.28(10) 3_556 .
O4 Ti4 O15 87.94(10) 3_556 .
O4 Ti4 O16 92.01(10) 3_556 .
O13 Ti4 Cs1 72.87(7) . .
O13 Ti4 Cs2 56.98(8) . 3_556
O13 Ti4 O14 90.49(11) . .
O13 Ti4 O15 86.55(9) . .
O13 Ti4 O16 161.04(10) . .
O14 Ti4 Cs1 138.94(8) . .
O14 Ti4 Cs2 138.12(8) . 3_556
O14 Ti4 O15 78.85(10) . .
O15 Ti4 Cs1 134.91(7) . .
O15 Ti4 Cs2 74.00(7) . 3_556
O16 Ti4 Cs1 126.06(7) . .
O16 Ti4 Cs2 129.59(7) . 3_556
O16 Ti4 O14 74.16(10) . .
O16 Ti4 O15 79.72(9) . .
O17 Ti4 Cs1 56.02(7) . .
O17 Ti4 Cs2 117.02(7) . 3_556
O17 Ti4 O4 99.29(10) . 3_556
O17 Ti4 O13 100.22(10) . .
O17 Ti4 O14 92.26(11) . .
O17 Ti4 O15 168.94(10) . .
O17 Ti4 O16 91.60(10) . .
Cs1 Ti5 Cs2 65.547(10) . .
O17 Ti5 Cs1 54.79(7) . .
O17 Ti5 Cs2 120.21(7) . .
O17 Ti5 O19 90.16(10) . .
O17 Ti5 O26 96.43(10) . .
O17 Ti5 O32 168.05(10) . .
O17 Ti5 O33 90.89(10) . .
O19 Ti5 Cs1 133.87(7) . .
O19 Ti5 Cs2 133.90(7) . .
O20 Ti5 Cs1 71.79(7) . .
O20 Ti5 Cs2 53.23(7) . .
O20 Ti5 O17 101.17(10) . .
O20 Ti5 O19 89.73(10) . .
O20 Ti5 O26 98.94(10) . .
O20 Ti5 O32 88.55(10) . .
O20 Ti5 O33 163.43(10) . .
O26 Ti5 Cs1 57.67(7) . .
O26 Ti5 Cs2 49.82(7) . .
O26 Ti5 O19 167.85(10) . .
O26 Ti5 O32 88.81(10) . .
O26 Ti5 O33 90.85(10) . .
O32 Ti5 Cs1 136.13(7) . .
O32 Ti5 Cs2 71.22(7) . .
O32 Ti5 O19 82.88(10) . .
O33 Ti5 Cs1 124.75(7) . .
O33 Ti5 Cs2 129.11(7) . .
O33 Ti5 O19 78.82(9) . .
O33 Ti5 O32 78.26(10) . .
Cs1 Ti6 Cs2 65.439(16) . .
O18 Ti6 Cs1 54.40(7) . .
O18 Ti6 Cs2 119.77(8) . .
O18 Ti6 O20 102.51(10) . .
O18 Ti6 O21 98.23(10) . .
O18 Ti6 O23 168.18(11) . .
O18 Ti6 O24 92.65(10) . .
O18 Ti6 O25 91.67(10) . .
O20 Ti6 Cs1 72.17(7) . .
O20 Ti6 Cs2 52.58(7) . .
O20 Ti6 O23 85.82(10) . .
O20 Ti6 O24 160.00(11) . .
O20 Ti6 O25 87.41(10) . .
O21 Ti6 Cs1 59.91(7) . .
O21 Ti6 Cs2 48.58(7) . .
O21 Ti6 O20 98.25(10) . .
O21 Ti6 O23 88.72(10) . .
O21 Ti6 O24 92.31(10) . .
O21 Ti6 O25 167.21(10) . .
O23 Ti6 Cs1 137.16(8) . .
O23 Ti6 Cs2 71.95(8) . .
O24 Ti6 Cs1 127.76(7) . .
O24 Ti6 Cs2 129.38(7) . .
O24 Ti6 O23 77.45(10) . .
O24 Ti6 O25 79.09(10) . .
O25 Ti6 Cs1 132.88(7) . .
O25 Ti6 Cs2 131.68(8) . .
O25 Ti6 O23 80.22(11) . .
C5 O2 Ti3 132.5(2) 3_556 .
Cs1 O4 Cs2 78.33(5) . .
Ti3 O4 Cs1 93.95(8) . .
Ti3 O4 Cs2 110.22(9) . .
Ti4 O4 Cs1 93.63(8) 3_556 .
Ti4 O4 Cs2 112.57(9) 3_556 .
Ti4 O4 Ti3 137.20(13) 3_556 .
Cs2 O5 Cs1 70.02(4) . .
Ti2 O5 Cs1 80.57(7) . .
Ti2 O5 Cs2 95.39(9) . .
Ti3 O5 Cs1 79.75(8) . .
Ti3 O5 Cs2 103.18(9) . .
Ti3 O5 Ti2 146.29(13) . .
Ti1 O8 Cs1 96.76(9) . .
Ti1 O8 Ti2 165.35(14) . .
Ti2 O8 Cs1 96.86(9) . .
C3 O9 Ti2 132.3(2) . .
C1 O12 Ti1 133.1(2) . .
Ti1 O13 Cs1 81.19(7) . .
Ti1 O13 Ti4 152.03(14) . .
Ti4 O13 Cs1 79.34(7) . .
C5 O16 Ti4 132.7(2) . .
Ti4 O17 Cs1 96.48(9) . .
Ti4 O17 Ti5 165.68(14) . .
Ti5 O17 Cs1 97.83(8) . .
Ti3 O18 Cs1 97.33(9) 3_556 .
Ti6 O18 Cs1 98.50(9) . .
Ti6 O18 Ti3 164.17(14) . 3_556
Cs2 O20 Cs1 74.85(5) . .
Ti5 O20 Cs1 80.94(8) . .
Ti5 O20 Cs2 100.34(9) . .
Ti5 O20 Ti6 146.63(13) . .
Ti6 O20 Cs1 80.02(8) . .
Ti6 O20 Cs2 100.78(8) . .
Cs2 O21 Cs1 82.34(5) . .
Ti1 O21 Cs1 93.21(9) 3_556 .
Ti1 O21 Cs2 117.69(9) 3_556 .
Ti1 O21 Ti6 136.98(13) 3_556 .
Ti6 O21 Cs1 91.86(8) . .
Ti6 O21 Cs2 105.33(9) . .
C1 O24 Ti6 131.6(2) 3_556 .
Cs2 O26 Cs1 83.03(5) . .
Ti2 O26 Cs1 95.25(9) . .
Ti2 O26 Cs2 116.35(9) . .
Ti2 O26 Ti5 139.61(12) . .
Ti5 O26 Cs1 94.35(8) . .
Ti5 O26 Cs2 103.72(9) . .
C3 O33 Ti5 133.1(2) . .
O12 C1 C2 117.3(3) . .
O24 C1 O12 127.1(3) 3_556 .
O24 C1 C2 115.5(3) 3_556 .
N3 C2 C1 111.1(3) . .
O9 C3 O33 127.0(3) . .
O9 C3 C4 115.4(3) . .
O33 C3 C4 117.5(3) . .
N2 C4 C3 111.4(3) . .
O2 C5 O16 126.7(3) 3_556 .
O2 C5 C6 117.6(3) 3_556 .
O16 C5 C6 115.6(3) . .
N1 C6 C5 111.3(3) . .
O28 O27 Cs2 75.3(7) . 3_556
O27 O28 Cs2 89.2(7) . 3_556

loop_
_geom_bond_atom_site_label_1
_geom_bond_atom_site_label_2
_geom_bond_distance
_geom_bond_site_symmetry_2
Cs1 O4 3.305(2) 3_556
Cs1 O4 3.305(2) .
Cs1 O8 3.273(2) .
Cs1 O8 3.273(2) 3_556
Cs1 O17 3.230(2) .
Cs1 O17 3.230(2) 3_556
Cs1 O18 3.204(2) .
Cs1 O18 3.204(2) 3_556
Cs1 O21 3.374(2) .
Cs1 O21 3.374(2) 3_556
Cs1 O26 3.319(2) 3_556
Cs1 O26 3.319(2) .
Cs2 Ti5 4.0165(10) .
Cs2 Ti6 4.0453(8) .
Cs2 Cl3 3.5058(12) .
Cs2 Cl4 3.4161(11) .
Cs2 Cl5 3.8646(12) .
Cs2 O4 3.492(2) .
Cs2 O5 3.702(2) .
Cs2 O20 3.270(2) .
Cs2 O21 3.145(2) .
Cs2 O26 3.159(2) .
Cs2 O27 3.248(6) 3_556
Cs2 O28 3.142(8) 3_556
Ti1 Cs2 4.3043(10) 3_556
Ti1 O8 1.811(2) .
Ti1 O10 2.163(2) .
Ti1 O11 2.199(2) .
Ti1 O12 2.121(2) .
Ti1 O13 1.822(2) .
Ti1 O21 1.820(2) 3_556
Ti2 O5 1.835(2) .
Ti2 O6 2.141(2) .
Ti2 O7 2.182(2) .
Ti2 O8 1.811(2) .
Ti2 O9 2.107(2) .
Ti2 O26 1.814(2) .
Ti3 O1 2.151(3) .
Ti3 O2 2.098(2) .
Ti3 O3 2.121(2) .
Ti3 O4 1.844(2) .
Ti3 O5 1.811(2) .
Ti3 O18 1.840(2) 3_556
Ti4 Cs2 4.5130(10) 3_556
Ti4 O4 1.817(2) 3_556
Ti4 O13 1.836(2) .
Ti4 O14 2.152(3) .
Ti4 O15 2.225(2) .
Ti4 O16 2.086(2) .
Ti4 O17 1.799(2) .
Ti5 O17 1.818(2) .
Ti5 O19 2.135(2) .
Ti5 O20 1.817(2) .
Ti5 O26 1.842(2) .
Ti5 O32 2.131(2) .
Ti5 O33 2.110(2) .
Ti6 O18 1.795(2) .
Ti6 O20 1.847(2) .
Ti6 O21 1.845(2) .
Ti6 O23 2.172(3) .
Ti6 O24 2.072(2) .
Ti6 O25 2.159(2) .
O2 C5 1.254(4) 3_556
O4 Ti4 1.817(2) 3_556
O9 C3 1.252(4) .
O12 C1 1.258(4) .
O16 C5 1.256(4) .
O18 Ti3 1.840(2) 3_556
O21 Ti1 1.820(2) 3_556
O24 C1 1.257(4) 3_556
O33 C3 1.254(4) .
N1 C6 1.472(5) .
N2 C4 1.481(5) .
N3 C2 1.473(4) .
C1 O24 1.258(4) 3_556
C1 C2 1.512(5) .
C3 C4 1.510(4) .
C5 O2 1.254(4) 3_556
C5 C6 1.511(4) .
O27 Cs2 3.248(6) 3_556
O27 O28 0.871(8) .
O28 Cs2 3.142(8) 3_556

loop_
_geom_torsion_atom_site_label_1
_geom_torsion_atom_site_label_2
_geom_torsion_atom_site_label_3
_geom_torsion_atom_site_label_4
_geom_torsion
_geom_torsion_site_symmetry_1
_geom_torsion_site_symmetry_4
Cs1 Ti1 O8 Ti2 -158.4(6) . .
Cs1 Ti1 O13 Ti4 46.3(3) . .
Cs1 Ti2 O5 Cs2 -68.68(4) . .
Cs1 Ti2 O5 Ti3 55.0(2) . .
Cs1 Ti2 O8 Ti1 158.4(6) . .
Cs1 Ti2 O26 Cs2 84.80(9) . .
Cs1 Ti2 O26 Ti5 -103.0(2) . .
Cs1 Ti3 O4 Cs2 -79.01(7) . .
Cs1 Ti3 O4 Ti4 99.66(18) . 3_556
Cs1 Ti3 O5 Cs2 66.49(5) . .
Cs1 Ti3 O5 Ti2 -55.2(2) . .
Cs1 Ti4 O13 Ti1 -46.6(3) . .
Cs1 Ti4 O17 Ti5 177.9(6) . .
Cs1 Ti5 O17 Ti4 -177.9(6) . .
Cs1 Ti5 O20 Cs2 72.65(5) . .
Cs1 Ti5 O20 Ti6 -55.9(2) . .
Cs1 Ti5 O26 Cs2 -83.87(7) . .
Cs1 Ti5 O26 Ti2 103.4(2) . .
Cs1 Ti6 O18 Ti3 -178.7(6) . 3_556
Cs1 Ti6 O20 Cs2 -72.32(5) . .
Cs1 Ti6 O20 Ti5 56.1(2) . .
Cs1 Ti6 O21 Cs2 82.57(7) . .
Cs1 Ti6 O21 Ti1 -96.70(19) . 3_556
Cs2 Ti1 O8 Cs1 -6.72(9) 3_556 .
Cs2 Ti1 O8 Ti2 -165.1(5) 3_556 .
Cs2 Ti1 O13 Cs1 68.21(4) 3_556 .
Cs2 Ti1 O13 Ti4 114.5(3) 3_556 .
Cs2 Ti2 O5 Cs1 68.68(4) . .
Cs2 Ti2 O5 Ti3 123.7(3) . .
Cs2 Ti2 O8 Cs1 -0.61(9) . .
Cs2 Ti2 O8 Ti1 157.7(5) . .
Cs2 Ti2 O26 Cs1 -84.80(9) . .
Cs2 Ti2 O26 Ti5 172.2(3) . .
Cs2 Ti3 O4 Cs1 79.01(7) . .
Cs2 Ti3 O4 Ti4 178.7(2) . 3_556
Cs2 Ti3 O5 Cs1 -66.49(5) . .
Cs2 Ti3 O5 Ti2 -121.7(3) . .
Cs2 Ti4 O13 Cs1 -66.21(4) 3_556 .
Cs2 Ti4 O13 Ti1 -112.8(3) 3_556 .
Cs2 Ti4 O17 Cs1 -3.15(9) 3_556 .
Cs2 Ti4 O17 Ti5 174.8(6) 3_556 .
Cs2 Ti5 O17 Cs1 -4.29(10) . .
Cs2 Ti5 O17 Ti4 177.8(6) . .
Cs2 Ti5 O20 Cs1 -72.65(5) . .
Cs2 Ti5 O20 Ti6 -128.5(3) . .
Cs2 Ti5 O26 Cs1 83.87(7) . .
Cs2 Ti5 O26 Ti2 -172.8(3) . .
Cs2 Ti6 O18 Cs1 3.17(9) . .
Cs2 Ti6 O18 Ti3 -175.6(5) . 3_556
Cs2 Ti6 O20 Cs1 72.32(5) . .
Cs2 Ti6 O20 Ti5 128.4(3) . .
Cs2 Ti6 O21 Cs1 -82.57(7) . .
Cs2 Ti6 O21 Ti1 -179.3(2) . 3_556
Ti1 O12 C1 O24 3.9(5) . 3_556
Ti1 O12 C1 C2 -173.8(2) . .
Ti2 O9 C3 O33 -7.8(5) . .
Ti2 O9 C3 C4 173.0(2) . .
Ti4 O16 C5 O2 -9.0(5) . 3_556
Ti4 O16 C5 C6 169.2(2) . .
Ti5 O33 C3 O9 0.9(5) . .
Ti5 O33 C3 C4 -179.9(2) . .
O1 Ti3 O4 Cs1 -163.5(6) . .
O1 Ti3 O4 Cs2 117.4(6) . .
O1 Ti3 O4 Ti4 -63.9(7) . 3_556
O1 Ti3 O5 Cs1 135.11(8) . .
O1 Ti3 O5 Cs2 -158.40(9) . .
O1 Ti3 O5 Ti2 79.9(3) . .
O2 Ti3 O4 Cs1 -130.03(8) . .
O2 Ti3 O4 Cs2 150.96(8) . .
O2 Ti3 O4 Ti4 -30.37(18) . 3_556
O2 Ti3 O5 Cs1 179.5(3) . .
O2 Ti3 O5 Cs2 -114.0(3) . .
O2 Ti3 O5 Ti2 124.3(3) . .
O2 C5 C6 N1 -32.1(4) 3_556 .
O3 Ti3 O4 Cs1 151.45(8) . .
O3 Ti3 O4 Cs2 72.44(9) . .
O3 Ti3 O4 Ti4 -108.89(18) . 3_556
O3 Ti3 O5 Cs1 -143.33(8) . .
O3 Ti3 O5 Cs2 -76.85(9) . .
O3 Ti3 O5 Ti2 161.5(3) . .
O4 Ti3 O5 Cs1 -52.41(8) . .
O4 Ti3 O5 Cs2 14.08(9) . .
O4 Ti3 O5 Ti2 -107.6(3) . .
O4 Ti4 O13 Cs1 -52.08(8) 3_556 .
O4 Ti4 O13 Ti1 -98.7(3) 3_556 .
O4 Ti4 O17 Cs1 41.43(9) 3_556 .
O4 Ti4 O17 Ti5 -140.6(6) 3_556 .
O5 Ti2 O8 Cs1 59.90(10) . .
O5 Ti2 O8 Ti1 -141.7(6) . .
O5 Ti2 O26 Cs1 -62.91(9) . .
O5 Ti2 O26 Cs2 21.89(12) . .
O5 Ti2 O26 Ti5 -166.0(2) . .
O5 Ti3 O4 Cs1 63.49(9) . .
O5 Ti3 O4 Cs2 -15.52(10) . .
O5 Ti3 O4 Ti4 163.15(17) . 3_556
O6 Ti2 O5 Cs1 -140.07(8) . .
O6 Ti2 O5 Cs2 151.25(8) . .
O6 Ti2 O5 Ti3 -85.1(3) . .
O6 Ti2 O8 Cs1 149.62(8) . .
O6 Ti2 O8 Ti1 -52.0(6) . .
O6 Ti2 O26 Cs1 177.5(3) . .
O6 Ti2 O26 Cs2 -97.7(4) . .
O6 Ti2 O26 Ti5 74.4(5) . .
O7 Ti2 O5 Cs1 141.68(8) . .
O7 Ti2 O5 Cs2 73.00(8) . .
O7 Ti2 O5 Ti3 -163.3(3) . .
O7 Ti2 O8 Cs1 -166.7(4) . .
O7 Ti2 O8 Ti1 -8.4(9) . .
O7 Ti2 O26 Cs1 -152.83(8) . .
O7 Ti2 O26 Cs2 -68.03(10) . .
O7 Ti2 O26 Ti5 104.1(2) . .
O8 Ti1 O13 Cs1 -48.09(8) . .
O8 Ti1 O13 Ti4 -1.8(3) . .
O8 Ti2 O5 Cs1 -48.87(8) . .
O8 Ti2 O5 Cs2 -117.55(9) . .
O8 Ti2 O5 Ti3 6.1(3) . .
O8 Ti2 O26 Cs1 38.74(9) . .
O8 Ti2 O26 Cs2 123.54(10) . .
O8 Ti2 O26 Ti5 -64.3(2) . .
O9 Ti2 O5 Cs1 -177.1(4) . .
O9 Ti2 O5 Cs2 114.3(4) . .
O9 Ti2 O5 Ti3 -122.1(4) . .
O9 Ti2 O8 Cs1 -131.67(8) . .
O9 Ti2 O8 Ti1 26.7(6) . .
O9 Ti2 O26 Cs1 128.22(8) . .
O9 Ti2 O26 Cs2 -146.97(11) . .
O9 Ti2 O26 Ti5 25.2(2) . .
O9 C3 C4 N2 -163.5(3) . .
O10 Ti1 O8 Cs1 149.88(8) . .
O10 Ti1 O8 Ti2 -8.5(6) . .
O10 Ti1 O13 Cs1 -135.92(7) . .
O10 Ti1 O13 Ti4 -89.7(3) . .
O11 Ti1 O8 Cs1 172.4(3) . .
O11 Ti1 O8 Ti2 14.1(8) . .
O11 Ti1 O13 Cs1 145.96(8) . .
O11 Ti1 O13 Ti4 -167.8(3) . .
O12 Ti1 O8 Cs1 -133.60(8) . .
O12 Ti1 O8 Ti2 68.0(6) . .
O12 Ti1 O13 Cs1 172.4(3) . .
O12 Ti1 O13 Ti4 -141.3(3) . .
O12 C1 C2 N3 -24.7(5) . .
O13 Ti1 O8 Cs1 58.40(10) . .
O13 Ti1 O8 Ti2 -100.0(6) . .
O13 Ti4 O17 Cs1 -61.17(10) . .
O13 Ti4 O17 Ti5 116.8(6) . .
O14 Ti4 O13 Cs1 141.85(8) . .
O14 Ti4 O13 Ti1 95.2(3) . .
O14 Ti4 O17 Cs1 -152.07(9) . .
O14 Ti4 O17 Ti5 25.9(6) . .
O15 Ti4 O13 Cs1 -139.34(7) . .
O15 Ti4 O13 Ti1 174.1(3) . .
O15 Ti4 O17 Cs1 171.7(5) . .
O15 Ti4 O17 Ti5 -10.3(10) . .
O16 Ti4 O13 Cs1 177.2(3) . .
O16 Ti4 O13 Ti1 130.6(3) . .
O16 Ti4 O17 Cs1 133.73(8) . .
O16 Ti4 O17 Ti5 -48.3(6) . .
O16 C5 C6 N1 149.5(3) . .
O17 Ti4 O13 Cs1 49.47(8) . .
O17 Ti4 O13 Ti1 2.9(3) . .
O17 Ti5 O20 Cs1 46.87(8) . .
O17 Ti5 O20 Cs2 119.53(9) . .
O17 Ti5 O20 Ti6 -9.0(3) . .
O17 Ti5 O26 Cs1 -40.71(9) . .
O17 Ti5 O26 Cs2 -124.58(9) . .
O17 Ti5 O26 Ti2 62.6(2) . .
O18 Ti3 O4 Cs1 -40.25(9) 3_556 .
O18 Ti3 O4 Cs2 -119.27(9) 3_556 .
O18 Ti3 O4 Ti4 59.40(18) 3_556 3_556
O18 Ti3 O5 Cs1 46.71(8) 3_556 .
O18 Ti3 O5 Cs2 113.19(9) 3_556 .
O18 Ti3 O5 Ti2 -8.5(3) 3_556 .
O18 Ti6 O20 Cs1 -45.76(8) . .
O18 Ti6 O20 Cs2 -118.08(9) . .
O18 Ti6 O20 Ti5 10.3(3) . .
O18 Ti6 O21 Cs1 40.22(9) . .
O18 Ti6 O21 Cs2 122.79(10) . .
O18 Ti6 O21 Ti1 -56.5(2) . 3_556
O19 Ti5 O17 Cs1 -147.81(9) . .
O19 Ti5 O17 Ti4 34.3(6) . .
O19 Ti5 O20 Cs1 136.99(8) . .
O19 Ti5 O20 Cs2 -150.36(9) . .
O19 Ti5 O20 Ti6 81.1(2) . .
O19 Ti5 O26 Cs1 -163.2(4) . .
O19 Ti5 O26 Cs2 112.9(5) . .
O19 Ti5 O26 Ti2 -59.9(6) . .
O20 Ti5 O17 Cs1 -58.05(10) . .
O20 Ti5 O17 Ti4 124.0(6) . .
O20 Ti5 O26 Cs1 61.71(9) . .
O20 Ti5 O26 Cs2 -22.17(10) . .
O20 Ti5 O26 Ti2 165.1(2) . .
O20 Ti6 O18 Cs1 57.00(9) . .
O20 Ti6 O18 Ti3 -121.7(5) . 3_556
O20 Ti6 O21 Cs1 -63.79(9) . .
O20 Ti6 O21 Cs2 18.77(10) . .
O20 Ti6 O21 Ti1 -160.50(19) . 3_556
O21 Ti1 O8 Cs1 -43.80(9) 3_556 .
O21 Ti1 O8 Ti2 157.8(5) 3_556 .
O21 Ti1 O13 Cs1 52.46(8) 3_556 .
O21 Ti1 O13 Ti4 98.7(3) 3_556 .
O21 Ti6 O18 Cs1 -43.40(9) . .
O21 Ti6 O18 Ti3 137.9(5) . 3_556
O21 Ti6 O20 Cs1 54.63(8) . .
O21 Ti6 O20 Cs2 -17.69(10) . .
O21 Ti6 O20 Ti5 110.7(2) . .
O23 Ti6 O18 Cs1 -168.9(5) . .
O23 Ti6 O18 Ti3 12.4(9) . 3_556
O23 Ti6 O20 Cs1 142.73(8) . .
O23 Ti6 O20 Cs2 70.41(9) . .
O23 Ti6 O20 Ti5 -161.2(3) . .
O23 Ti6 O21 Cs1 -149.38(8) . .
O23 Ti6 O21 Cs2 -66.82(10) . .
O23 Ti6 O21 Ti1 113.9(2) . 3_556
O24 Ti6 O18 Cs1 -136.13(8) . .
O24 Ti6 O18 Ti3 45.1(5) . 3_556
O24 Ti6 O20 Cs1 175.8(3) . .
O24 Ti6 O20 Cs2 103.5(3) . .
O24 Ti6 O20 Ti5 -128.1(3) . .
O24 Ti6 O21 Cs1 133.23(8) . .
O24 Ti6 O21 Cs2 -144.20(9) . .
O24 Ti6 O21 Ti1 36.5(2) . 3_556
O24 C1 C2 N3 157.3(3) 3_556 .
O25 Ti6 O18 Cs1 144.72(9) . .
O25 Ti6 O18 Ti3 -34.0(5) . 3_556
O25 Ti6 O20 Cs1 -136.90(8) . .
O25 Ti6 O20 Cs2 150.78(9) . .
O25 Ti6 O20 Ti5 -80.8(2) . .
O25 Ti6 O21 Cs1 -179.4(2) . .
O25 Ti6 O21 Cs2 -96.9(5) . .
O25 Ti6 O21 Ti1 83.9(5) . 3_556
O26 Ti2 O5 Cs1 52.04(8) . .
O26 Ti2 O5 Cs2 -16.64(9) . .
O26 Ti2 O5 Ti3 107.0(3) . .
O26 Ti2 O8 Cs1 -39.54(9) . .
O26 Ti2 O8 Ti1 118.8(6) . .
O26 Ti5 O17 Cs1 42.42(9) . .
O26 Ti5 O17 Ti4 -135.5(6) . .
O26 Ti5 O20 Cs1 -51.56(8) . .
O26 Ti5 O20 Cs2 21.09(10) . .
O26 Ti5 O20 Ti6 -107.4(2) . .
O32 Ti5 O17 Cs1 158.0(5) . .
O32 Ti5 O17 Ti4 -19.9(10) . .
O32 Ti5 O20 Cs1 -140.13(8) . .
O32 Ti5 O20 Cs2 -67.47(9) . .
O32 Ti5 O20 Ti6 164.0(2) . .
O32 Ti5 O26 Cs1 150.05(8) . .
O32 Ti5 O26 Cs2 66.18(9) . .
O32 Ti5 O26 Ti2 -106.6(2) . .
O33 Ti5 O17 Cs1 133.38(8) . .
O33 Ti5 O17 Ti4 -44.5(6) . .
O33 Ti5 O20 Cs1 -177.1(3) . .
O33 Ti5 O20 Cs2 -104.5(3) . .
O33 Ti5 O20 Ti6 127.0(3) . .
O33 Ti5 O26 Cs1 -131.71(8) . .
O33 Ti5 O26 Cs2 144.42(9) . .
O33 Ti5 O26 Ti2 -28.3(2) . .
O33 C3 C4 N2 17.2(4) . .
